data_2011647
loop_
_publ_author_name
'Ellis, Dianne D.'
'Spek, Anthony L.'

_publ_section_title
;
 Tetrakis(triphenylphosphine)silver(I) tetraphenylborate acetonitrile
 solvate
;
_journal_issue 12
_journal_name_full 'Acta Crystallographica Section C'
_journal_page_first e547
_journal_page_last e548
_journal_paper_doi 10.1107/S0108270100015079
_journal_volume 56
_journal_year 2000
_chemical_formula_iupac '[Ag (C18 H15 P)4] (C24 H20 B), C2 H3 N'
_chemical_formula_moiety 'C72 H60 Ag P4, C24 H20 B, C2 H3 N'
_chemical_formula_sum 'C98 H83 Ag B N P4'
_chemical_formula_weight 1517.21
_chemical_name_systematic
;
 ?
;
_space_group_IT_number 73
_symmetry_cell_setting orthorhombic
_symmetry_space_group_name_Hall '-I 2b 2c'
_symmetry_space_group_name_H-M 'I b c a'
_audit_creation_method SHELXL-97
_cell_angle_alpha 90.00
_cell_angle_beta 90.00
_cell_angle_gamma 90.00
_cell_formula_units_Z 8
_cell_length_a 21.763(2)
_cell_length_b 22.955(2)
_cell_length_c 30.767(2)
_cell_measurement_reflns_used 22
_cell_measurement_temperature 150(2)
_cell_measurement_theta_max 13.63
_cell_measurement_theta_min 11.56
_cell_volume 15370(2)
_computing_cell_refinement 'SET4 (de Boer & Duisenberg, 1984)'
_computing_data_collection 'locally modified CAD-4 Software (Enraf-Nonius, 1989)'
_computing_data_reduction 'HELENA (Spek, 1997)'
_computing_publication_material 'PLATON (Spek, 2000)'
_computing_structure_refinement 'SHELXL97 (Sheldrick, 1997)'
_computing_structure_solution 'DIRDIF (Beurksens et al., 1999)'
_diffrn_ambient_temperature 150(2)
_diffrn_measured_fraction_theta_full .963
_diffrn_measured_fraction_theta_max .963
_diffrn_measurement_device_type 'Enraf-Nonius CAD-4T'
_diffrn_measurement_method \w
_diffrn_radiation_monochromator graphite
_diffrn_radiation_source 'rotating anode'
_diffrn_radiation_type MoK\a
_diffrn_radiation_wavelength .71073
_diffrn_reflns_av_R_equivalents .103
_diffrn_reflns_av_sigmaI/netI .1212
_diffrn_reflns_limit_h_max 25
_diffrn_reflns_limit_h_min -5
_diffrn_reflns_limit_k_max 27
_diffrn_reflns_limit_k_min -5
_diffrn_reflns_limit_l_max 36
_diffrn_reflns_limit_l_min -36
_diffrn_reflns_number 11437
_diffrn_reflns_theta_full 25.00
_diffrn_reflns_theta_max 25
_diffrn_reflns_theta_min 1.32
_diffrn_standards_decay_% .5
_diffrn_standards_interval_time 60
_diffrn_standards_number 3
_exptl_absorpt_coefficient_mu .396
_exptl_absorpt_correction_type none
_exptl_crystal_colour colourless
_exptl_crystal_density_diffrn 1.311
_exptl_crystal_density_method 'not measured'
_exptl_crystal_description block
_exptl_crystal_F_000 6320
_exptl_crystal_size_max .30
_exptl_crystal_size_mid .30
_exptl_crystal_size_min .30
_refine_diff_density_max .718
_refine_diff_density_min -.685
_refine_ls_extinction_method none
_refine_ls_goodness_of_fit_ref 1.013
_refine_ls_hydrogen_treatment constr
_refine_ls_matrix_type full
_refine_ls_number_parameters 476
_refine_ls_number_reflns 6511
_refine_ls_number_restraints 0
_refine_ls_restrained_S_all 1.013
_refine_ls_R_factor_all .128
_refine_ls_R_factor_gt .058
_refine_ls_shift/su_max <0.001
_refine_ls_shift/su_mean <0.001
_refine_ls_structure_factor_coef Fsqd
_refine_ls_weighting_details 'calc w = 1/[\s^2^(Fo^2^)+(0.0514P)^2^] where P = (Fo^2^+2Fc^2^)/3'
_refine_ls_weighting_scheme calc
_refine_ls_wR_factor_ref .140
_reflns_number_gt 3689
_reflns_number_total 6511
_reflns_threshold_expression I>2\s(I)
_cod_data_source_file qa0442.cif
_cod_data_source_block I
_cod_database_code 2011647
_cod_database_fobs_code 2011647

loop_
_symmetry_equiv_pos_as_xyz
'x, y, z'
'-x, -y+1/2, z'
'x, -y, -z+1/2'
'-x, y+1/2, -z+1/2'
'x+1/2, y+1/2, z+1/2'
'-x+1/2, -y+1, z+1/2'
'x+1/2, -y+1/2, -z+1'
'-x+1/2, y+1, -z+1'
'-x, -y, -z'
'x, y-1/2, -z'
'-x, y, z-1/2'
'x, -y-1/2, z-1/2'
'-x+1/2, -y+1/2, -z+1/2'
'x+1/2, y, -z+1/2'
'-x+1/2, y+1/2, z'
'x+1/2, -y, z'

loop_
_atom_site_label
_atom_site_fract_x
_atom_site_fract_y
_atom_site_fract_z
_atom_site_U_iso_or_equiv
_atom_site_adp_type
_atom_site_calc_flag
_atom_site_refinement_flags
_atom_site_occupancy
_atom_site_disorder_assembly
_atom_site_disorder_group
_atom_site_type_symbol
Ag1 .0000 .2500 .06285(2) .01927(14) Uani d S 1 . . Ag
P1 -.06671(6) .31841(6) .11337(5) .0226(3) Uani d . 1 . . P
P2 .06968(6) .31386(6) .01336(5) .0194(3) Uani d . 1 . . P
C1 -.1198(2) .3690(2) .08737(18) .0206(12) Uani d . 1 . . C
C2 -.1059(3) .3932(3) .0480(2) .0369(16) Uani d . 1 . . C
H2 -.0690 .3822 .0336 .044 Uiso calc R 1 . . H
C3 -.1447(3) .4339(2) .0283(2) .0400(17) Uani d . 1 . . C
H3 -.1339 .4506 .0010 .048 Uiso calc R 1 . . H
C4 -.1986(3) .4499(3) .0484(2) .0401(17) Uani d . 1 . . C
H4 -.2250 .4780 .0355 .048 Uiso calc R 1 . . H
C5 -.2137(3) .4247(2) .0873(2) .0303(15) Uani d . 1 . . C
H5 -.2517 .4344 .1007 .036 Uiso calc R 1 . . H
C6 -.1752(2) .3858(2) .1072(2) .0307(14) Uani d . 1 . . C
H61 -.1860 .3700 .1348 .037 Uiso calc R 1 . . H
C7 -.0240(2) .3658(2) .1504(2) .0274(13) Uani d . 1 . . C
C8 -.0367(2) .4246(2) .15618(19) .0270(13) Uani d . 1 . . C
H8 -.0685 .4424 .1397 .032 Uiso calc R 1 . . H
C9 -.0036(3) .4575(2) .1856(2) .0349(13) Uani d . 1 . . C
H9 -.0121 .4979 .1886 .042 Uiso calc R 1 . . H
C10 .0416(3) .4321(3) .2104(2) .0364(16) Uani d . 1 . . C
H10 .0636 .4546 .2311 .044 Uiso calc R 1 . . H
C11 .0547(3) .3738(3) .2051(2) .0389(16) Uani d . 1 . . C
H11 .0861 .3563 .2222 .047 Uiso calc R 1 . . H
C12 .0229(3) .3409(2) .17552(19) .0326(15) Uani d . 1 . . C
H12 .0328 .3008 .1720 .039 Uiso calc R 1 . . H
C13 -.1176(2) .2789(2) .15006(19) .0266(13) Uani d . 1 . . C
C14 -.1216(3) .2895(2) .19466(19) .0326(14) Uani d . 1 . . C
H14 -.0970 .3190 .2075 .039 Uiso calc R 1 . . H
C15 -.1615(3) .2572(3) .2202(2) .0420(17) Uani d . 1 . . C
H15 -.1638 .2643 .2505 .050 Uiso calc R 1 . . H
C16 -.1975(3) .2149(3) .2018(2) .0439(19) Uani d . 1 . . C
H16 -.2244 .1926 .2195 .053 Uiso calc R 1 . . H
C17 -.1950(3) .2045(3) .1581(2) .0404(17) Uani d . 1 . . C
H17 -.2207 .1756 .1455 .049 Uiso calc R 1 . . H
C18 -.1549(2) .2363(2) .1321(2) .0310(16) Uani d . 1 . . C
H18 -.1531 .2287 .1018 .037 Uiso calc R 1 . . H
C19 .1205(2) .2777(2) -.02543(19) .0209(12) Uani d . 1 . . C
C20 .1535(3) .2288(2) -.0117(2) .0303(15) Uani d . 1 . . C
H201 .1499 .2154 .0174 .036 Uiso calc R 1 . . H
C21 .1912(3) .2002(3) -.0406(2) .0379(16) Uani d . 1 . . C
H21 .2132 .1667 -.0313 .045 Uiso calc R 1 . . H
C22 .1979(3) .2191(3) -.0830(2) .0382(16) Uani d . 1 . . C
H22 .2243 .1993 -.1026 .046 Uiso calc R 1 . . H
C23 .1655(3) .2674(3) -.0961(2) .0435(18) Uani d . 1 . . C
H23 .1696 .2809 -.1252 .052 Uiso calc R 1 . . H
C24 .1271(2) .2964(2) -.06802(19) .0311(13) Uani d . 1 . . C
H24 .1050 .3296 -.0779 .037 Uiso calc R 1 . . H
C25 .0291(2) .3661(2) -.02123(18) .0237(12) Uani d . 1 . . C
C26 -.0191(2) .3454(2) -.0467(2) .0280(14) Uani d . 1 . . C
H26 -.0300 .3054 -.0453 .034 Uiso calc R 1 . . H
C27 -.0507(3) .3819(3) -.0734(2) .0433(17) Uani d . 1 . . C
H27 -.0837 .3671 -.0904 .052 Uiso calc R 1 . . H
C28 -.0353(3) .4398(3) -.0762(2) .0477(19) Uani d . 1 . . C
H28 -.0576 .4651 -.0948 .057 Uiso calc R 1 . . H
C29 .0132(3) .4609(3) -.0515(2) .047(2) Uani d . 1 . . C
H29 .0246 .5008 -.0536 .056 Uiso calc R 1 . . H
C30 .0448(3) .4242(2) -.0240(2) .0347(15) Uani d . 1 . . C
H30 .0776 .4390 -.0069 .042 Uiso calc R 1 . . H
C31 .1218(2) .3606(2) .04394(18) .0232(12) Uani d . 1 . . C
C32 .1839(2) .3644(2) .0365(2) .0352(15) Uani d . 1 . . C
H32 .2018 .3425 .0136 .042 Uiso calc R 1 . . H
C33 .2207(3) .3994(3) .0618(2) .0503(19) Uani d . 1 . . C
H33 .2637 .4011 .0564 .060 Uiso calc R 1 . . H
C34 .1954(3) .4320(3) .0949(2) .0437(18) Uani d . 1 . . C
H34 .2208 .4565 .1120 .052 Uiso calc R 1 . . H
C35 .1332(3) .4290(2) .1032(2) .0342(15) Uani d . 1 . . C
H35 .1157 .4515 .1259 .041 Uiso calc R 1 . . H
C36 .0967(3) .3931(2) .07824(18) .0241(13) Uani d . 1 . . C
H36 .0540 .3904 .0843 .029 Uiso calc R 1 . . H
B1 .2161(4) .0000 .2500 .0234(19) Uani d S 1 . . B
C37 .1712(2) -.0363(2) .21717(18) .0234(13) Uani d . 1 . . C
C38 .1227(2) -.0703(2) .23330(19) .0279(13) Uani d . 1 . . C
H38 .1165 -.0720 .2638 .033 Uiso calc R 1 . . H
C39 .0830(3) -.1019(3) .2061(2) .0353(15) Uani d . 1 . . C
H39 .0511 -.1247 .2185 .042 Uiso calc R 1 . . H
C40 .0897(3) -.1004(3) .1622(2) .0361(16) Uani d . 1 . . C
H40 .0639 -.1230 .1439 .043 Uiso calc R 1 . . H
C41 .1348(3) -.0652(3) .1447(2) .0429(17) Uani d . 1 . . C
H41 .1386 -.0615 .1141 .051 Uiso calc R 1 . . H
C42 .1748(3) -.0352(3) .17210(18) .0309(14) Uani d . 1 . . C
H42 .2064 -.0126 .1592 .037 Uiso calc R 1 . . H
C43 .2614(2) .0445(2) .22240(17) .0221(12) Uani d . 1 . . C
C44 .3144(3) .0240(2) .20171(16) .0247(13) Uani d . 1 . . C
H44 .3229 -.0165 .2029 .030 Uiso calc R 1 . . H
C45 .3549(2) .0594(3) .17965(19) .0328(14) Uani d . 1 . . C
H45 .3908 .0432 .1669 .039 Uiso calc R 1 . . H
C46 .3434(3) .1188(2) .17599(19) .0336(15) Uani d . 1 . . C
H46 .3710 .1436 .1607 .040 Uiso calc R 1 . . H
C47 .2914(3) .1406(2) .19496(18) .0313(14) Uani d . 1 . . C
H47 .2825 .1810 .1926 .038 Uiso calc R 1 . . H
C48 .2511(3) .1044(2) .21769(18) .0268(12) Uani d . 1 . . C
H48 .2154 .1210 .2304 .032 Uiso calc R 1 . . H
N200 .0000 .2500 .3637(5) .172(8) Uani d S 1 . . N
C100 .0000 .2500 .3285(5) .079(4) Uani d S 1 . . C
C300 .0000 .2500 .2850(6) .264(16) Uani d S 1 . . C
H301 .0076 .2896 .2744 .396 Uiso calc PR .50 . . H
H302 -.0400 .2365 .2744 .396 Uiso calc PR .50 . . H
H303 .0324 .2239 .2744 .396 Uiso calc PR .50 . . H

loop_
_atom_site_aniso_label
_atom_site_aniso_U_11
_atom_site_aniso_U_22
_atom_site_aniso_U_33
_atom_site_aniso_U_12
_atom_site_aniso_U_13
_atom_site_aniso_U_23
Ag1 .0199(2) .0211(2) .0168(3) -.0021(4) .000 .000
P1 .0234(7) .0224(7) .0221(8) .0009(6) .0045(6) -.0016(6)
P2 .0178(7) .0194(7) .0212(8) -.0016(6) .0019(6) .0015(6)
C1 .021(3) .017(3) .024(3) .000(2) -.003(2) -.007(2)
C2 .034(4) .039(4) .037(4) .006(3) .002(3) .001(3)
C3 .064(5) .030(3) .026(4) .005(3) -.006(3) .004(3)
C4 .037(4) .035(4) .048(4) .010(3) -.015(3) -.005(3)
C5 .021(3) .029(3) .041(4) .004(3) -.006(3) -.010(3)
C6 .025(3) .034(3) .034(4) -.005(3) .003(3) -.005(3)
C7 .025(3) .028(3) .030(4) .000(2) .007(3) -.008(3)
C8 .024(3) .030(3) .027(3) .000(3) .003(3) .000(3)
C9 .036(3) .025(2) .044(3) -.002(3) .006(4) -.010(3)
C10 .025(3) .048(4) .036(4) -.002(3) -.002(3) -.010(3)
C11 .029(3) .046(4) .041(4) .008(3) -.006(3) -.003(3)
C12 .038(3) .029(3) .031(4) .007(3) -.007(3) -.007(3)
C13 .023(3) .031(3) .026(3) .008(3) .003(3) .007(3)
C14 .036(3) .028(3) .033(4) .003(2) .007(3) .002(3)
C15 .049(4) .048(5) .029(3) .020(4) .018(3) .010(3)
C16 .044(4) .035(4) .053(5) .006(3) .019(3) .023(3)
C17 .025(3) .029(3) .068(5) .005(3) .002(3) -.001(3)
C18 .031(3) .035(4) .027(4) .000(3) .004(3) .004(3)
C19 .011(3) .015(2) .037(4) -.003(2) .004(2) -.001(2)
C20 .028(3) .025(3) .038(4) .004(2) .007(3) .007(3)
C21 .033(3) .035(3) .047(4) .010(3) -.001(3) -.010(3)
C22 .032(4) .043(4) .040(4) .001(3) .011(3) -.011(3)
C23 .044(4) .055(5) .033(4) .007(3) .013(3) .003(3)
C24 .032(3) .031(3) .030(4) .005(3) .005(3) .002(3)
C25 .019(3) .028(3) .024(3) .004(2) .002(2) -.003(3)
C26 .021(3) .029(3) .034(4) -.006(2) .001(2) .003(3)
C27 .039(4) .060(4) .031(4) .001(3) -.007(3) .006(3)
C28 .066(5) .040(4) .037(4) .020(4) -.010(4) .012(3)
C29 .077(7) .024(3) .039(4) .006(3) -.009(3) .005(3)
C30 .044(4) .030(3) .030(4) -.002(3) -.006(3) -.001(3)
C31 .023(3) .023(3) .024(3) .000(2) .002(2) .001(2)
C32 .022(3) .038(3) .046(4) -.005(3) .007(3) -.015(3)
C33 .024(3) .055(4) .072(6) -.008(3) .008(4) -.024(4)
C34 .045(4) .034(4) .052(5) -.014(3) -.015(4) -.016(3)
C35 .039(4) .034(3) .030(4) .004(3) .000(3) -.010(3)
C36 .026(3) .021(3) .025(3) .001(3) .002(2) -.001(2)
B1 .029(5) .019(4) .022(5) .000 .000 -.004(4)
C37 .027(3) .022(3) .021(3) .006(2) .001(2) -.002(2)
C38 .033(3) .030(3) .020(3) -.004(3) .000(3) .002(2)
C39 .028(3) .038(4) .041(4) -.004(3) -.001(3) -.001(3)
C40 .035(4) .038(4) .035(4) -.006(3) -.002(3) -.011(3)
C41 .046(4) .060(5) .023(4) -.005(4) -.003(3) -.010(3)
C42 .027(3) .038(3) .028(3) -.006(3) .007(3) -.007(3)
C43 .023(3) .025(3) .018(3) .002(2) -.005(2) -.006(2)
C44 .033(3) .023(3) .018(3) .000(2) .003(2) .004(2)
C45 .028(3) .044(3) .027(4) -.001(3) .008(3) -.005(3)
C46 .034(3) .037(3) .030(4) -.014(3) .011(3) .003(3)
C47 .047(3) .026(3) .020(3) -.002(3) -.001(3) .005(2)
C48 .025(3) .032(3) .024(3) -.001(2) .002(3) -.005(3)
N200 .28(2) .175(14) .065(11) .120(16) .000 .000
C100 .118(10) .060(7) .060(9) .039(9) .000 .000
C300 .59(5) .119(14) .088(17) .17(2) .000 .000

loop_
_atom_type_symbol
_atom_type_description
_atom_type_scat_dispersion_real
_atom_type_scat_dispersion_imag
_atom_type_scat_source
C C .0033 .0016 'International Tables Vol C Tables 4.2.6.8 and 6.1.1.4'
H H .0000 .0000 'International Tables Vol C Tables 4.2.6.8 and 6.1.1.4'
Ag Ag -.8971 1.1015 'International Tables Vol C Tables 4.2.6.8 and 6.1.1.4'
B B .0013 .0007 'International Tables Vol C Tables 4.2.6.8 and 6.1.1.4'
N N .0061 .0033 'International Tables Vol C Tables 4.2.6.8 and 6.1.1.4'
P P .1023 .0942 'International Tables Vol C Tables 4.2.6.8 and 6.1.1.4'

loop_
_geom_angle_atom_site_label_1
_geom_angle_atom_site_label_2
_geom_angle_atom_site_label_3
_geom_angle_site_symmetry_1
_geom_angle_site_symmetry_3
_geom_angle
_geom_angle_publ_flag
P2 Ag1 P2 2 . 108.34(6) y
P2 Ag1 P1 2 2 109.24(4) ?
P2 Ag1 P1 . 2 111.02(4) ?
P2 Ag1 P1 2 . 111.02(4) y
P2 Ag1 P1 . . 109.24(4) y
P1 Ag1 P1 2 . 107.98(7) y
C1 P1 C13 . . 101.7(2) ?
C1 P1 C7 . . 102.5(2) ?
C13 P1 C7 . . 102.6(3) ?
C1 P1 Ag1 . . 117.93(18) ?
C13 P1 Ag1 . . 113.70(18) ?
C7 P1 Ag1 . . 116.17(18) ?
C31 P2 C19 . . 103.2(2) ?
C31 P2 C25 . . 102.4(2) ?
C19 P2 C25 . . 102.1(3) ?
C31 P2 Ag1 . . 113.09(18) ?
C19 P2 Ag1 . . 118.64(16) ?
C25 P2 Ag1 . . 115.38(18) ?
C2 C1 C6 . . 117.6(5) ?
C2 C1 P1 . . 120.6(4) ?
C6 C1 P1 . . 121.8(4) ?
C1 C2 C3 . . 121.5(6) ?
C1 C2 H2 . . 119.2 ?
C3 C2 H2 . . 119.2 ?
C4 C3 C2 . . 119.8(6) ?
C4 C3 H3 . . 120.1 ?
C2 C3 H3 . . 120.1 ?
C5 C4 C3 . . 119.1(6) ?
C5 C4 H4 . . 120.4 ?
C3 C4 H4 . . 120.4 ?
C4 C5 C6 . . 121.3(6) ?
C4 C5 H5 . . 119.3 ?
C6 C5 H5 . . 119.3 ?
C5 C6 C1 . . 120.6(6) ?
C5 C6 H61 . . 119.7 ?
C1 C6 H61 . . 119.7 ?
C8 C7 C12 . . 118.1(5) ?
C8 C7 P1 . . 123.9(5) ?
C12 C7 P1 . . 118.0(4) ?
C9 C8 C7 . . 120.8(5) ?
C9 C8 H8 . . 119.6 ?
C7 C8 H8 . . 119.6 ?
C10 C9 C8 . . 120.3(5) ?
C10 C9 H9 . . 119.8 ?
C8 C9 H9 . . 119.8 ?
C9 C10 C11 . . 119.7(6) ?
C9 C10 H10 . . 120.2 ?
C11 C10 H10 . . 120.2 ?
C12 C11 C10 . . 120.6(6) ?
C12 C11 H11 . . 119.7 ?
C10 C11 H11 . . 119.7 ?
C11 C12 C7 . . 120.5(5) ?
C11 C12 H12 . . 119.7 ?
C7 C12 H12 . . 119.7 ?
C18 C13 C14 . . 118.5(5) ?
C18 C13 P1 . . 117.5(5) ?
C14 C13 P1 . . 124.0(4) ?
C15 C14 C13 . . 120.1(6) ?
C15 C14 H14 . . 119.9 ?
C13 C14 H14 . . 119.9 ?
C16 C15 C14 . . 120.3(6) ?
C16 C15 H15 . . 119.9 ?
C14 C15 H15 . . 119.9 ?
C17 C16 C15 . . 120.5(6) ?
C17 C16 H16 . . 119.7 ?
C15 C16 H16 . . 119.7 ?
C16 C17 C18 . . 119.8(6) ?
C16 C17 H17 . . 120.1 ?
C18 C17 H17 . . 120.1 ?
C13 C18 C17 . . 120.7(6) ?
C13 C18 H18 . . 119.6 ?
C17 C18 H18 . . 119.6 ?
C24 C19 C20 . . 118.8(5) ?
C24 C19 P2 . . 122.7(4) ?
C20 C19 P2 . . 118.6(4) ?
C21 C20 C19 . . 119.5(6) ?
C21 C20 H201 . . 120.2 ?
C19 C20 H201 . . 120.2 ?
C20 C21 C22 . . 121.5(6) ?
C20 C21 H21 . . 119.2 ?
C22 C21 H21 . . 119.2 ?
C23 C22 C21 . . 118.5(6) ?
C23 C22 H22 . . 120.7 ?
C21 C22 H22 . . 120.7 ?
C22 C23 C24 . . 121.2(6) ?
C22 C23 H23 . . 119.4 ?
C24 C23 H23 . . 119.4 ?
C23 C24 C19 . . 120.5(5) ?
C23 C24 H24 . . 119.7 ?
C19 C24 H24 . . 119.7 ?
C30 C25 C26 . . 118.8(5) ?
C30 C25 P2 . . 123.4(4) ?
C26 C25 P2 . . 117.8(4) ?
C27 C26 C25 . . 120.7(5) ?
C27 C26 H26 . . 119.6 ?
C25 C26 H26 . . 119.6 ?
C26 C27 C28 . . 120.6(6) ?
C26 C27 H27 . . 119.7 ?
C28 C27 H27 . . 119.7 ?
C27 C28 C29 . . 119.4(6) ?
C27 C28 H28 . . 120.3 ?
C29 C28 H28 . . 120.3 ?
C30 C29 C28 . . 120.1(6) ?
C30 C29 H29 . . 120.0 ?
C28 C29 H29 . . 120.0 ?
C25 C30 C29 . . 120.4(6) ?
C25 C30 H30 . . 119.8 ?
C29 C30 H30 . . 119.8 ?
C32 C31 C36 . . 118.2(5) ?
C32 C31 P2 . . 124.4(4) ?
C36 C31 P2 . . 117.3(4) ?
C31 C32 C33 . . 121.1(6) ?
C31 C32 H32 . . 119.4 ?
C33 C32 H32 . . 119.4 ?
C32 C33 C34 . . 120.1(6) ?
C32 C33 H33 . . 119.9 ?
C34 C33 H33 . . 119.9 ?
C33 C34 C35 . . 120.1(6) ?
C33 C34 H34 . . 119.9 ?
C35 C34 H34 . . 119.9 ?
C36 C35 C34 . . 119.6(6) ?
C36 C35 H35 . . 120.2 ?
C34 C35 H35 . . 120.2 ?
C35 C36 C31 . . 120.8(6) ?
C35 C36 H36 . . 119.6 ?
C31 C36 H36 . . 119.6 ?
C37 B1 C37 . 3 106.6(6) ?
C37 B1 C43 . 3 111.0(2) ?
C37 B1 C43 3 3 110.7(3) ?
C37 B1 C43 . . 110.7(3) ?
C37 B1 C43 3 . 111.0(2) ?
C43 B1 C43 3 . 106.8(6) ?
C42 C37 C38 . . 113.9(5) ?
C42 C37 B1 . . 125.1(5) ?
C38 C37 B1 . . 121.0(5) ?
C37 C38 C39 . . 122.6(6) ?
C37 C38 H38 . . 118.7 ?
C39 C38 H38 . . 118.7 ?
C40 C39 C38 . . 120.8(6) ?
C40 C39 H39 . . 119.6 ?
C38 C39 H39 . . 119.6 ?
C39 C40 C41 . . 118.7(6) ?
C39 C40 H40 . . 120.7 ?
C41 C40 H40 . . 120.7 ?
C40 C41 C42 . . 119.9(6) ?
C40 C41 H41 . . 120.1 ?
C42 C41 H41 . . 120.1 ?
C37 C42 C41 . . 124.0(6) ?
C37 C42 H42 . . 118.0 ?
C41 C42 H42 . . 118.0 ?
C44 C43 C48 . . 114.6(5) ?
C44 C43 B1 . . 121.2(5) ?
C48 C43 B1 . . 124.3(4) ?
C45 C44 C43 . . 123.6(5) ?
C45 C44 H44 . . 118.2 ?
C43 C44 H44 . . 118.2 ?
C44 C45 C46 . . 120.2(5) ?
C44 C45 H45 . . 119.9 ?
C46 C45 H45 . . 119.9 ?
C47 C46 C45 . . 118.2(5) ?
C47 C46 H46 . . 120.9 ?
C45 C46 H46 . . 120.9 ?
C46 C47 C48 . . 121.1(5) ?
C46 C47 H47 . . 119.5 ?
C48 C47 H47 . . 119.5 ?
C47 C48 C43 . . 122.4(5) ?
C47 C48 H48 . . 118.8 ?
C43 C48 H48 . . 118.8 ?
N200 C100 C300 . . 180.0 ?
C100 C300 H301 . . 109.5 ?
C100 C300 H302 . . 109.5 ?
H301 C300 H302 . . 109.5 ?
C100 C300 H303 . . 109.5 ?
H301 C300 H303 . . 109.5 ?
H302 C300 H303 . . 109.5 ?

loop_
_geom_bond_atom_site_label_1
_geom_bond_atom_site_label_2
_geom_bond_site_symmetry_2
_geom_bond_distance
_geom_bond_publ_flag
Ag1 P2 2 2.6013(13) ?
Ag1 P2 . 2.6014(13) y
Ag1 P1 2 2.6435(14) ?
Ag1 P1 . 2.6436(14) y
P1 C1 . 1.822(5) ?
P1 C13 . 1.823(6) ?
P1 C7 . 1.829(6) ?
P2 C31 . 1.822(5) ?
P2 C19 . 1.827(5) ?
P2 C25 . 1.830(6) ?
C1 C2 . 1.368(8) ?
C1 C6 . 1.405(7) ?
C2 C3 . 1.398(8) ?
C2 H2 . .9500 ?
C3 C4 . 1.376(9) ?
C3 H3 . .9500 ?
C4 C5 . 1.367(9) ?
C4 H4 . .9500 ?
C5 C6 . 1.372(8) ?
C5 H5 . .9500 ?
C6 H61 . .9500 ?
C7 C8 . 1.388(7) ?
C7 C12 . 1.404(7) ?
C8 C9 . 1.380(8) ?
C8 H8 . .9500 ?
C9 C10 . 1.376(9) ?
C9 H9 . .9500 ?
C10 C11 . 1.377(8) ?
C10 H10 . .9500 ?
C11 C12 . 1.372(8) ?
C11 H11 . .9500 ?
C12 H12 . .9500 ?
C13 C18 . 1.385(7) ?
C13 C14 . 1.397(8) ?
C14 C15 . 1.385(8) ?
C14 H14 . .9500 ?
C15 C16 . 1.370(9) ?
C15 H15 . .9500 ?
C16 C17 . 1.367(9) ?
C16 H16 . .9500 ?
C17 C18 . 1.390(8) ?
C17 H17 . .9500 ?
C18 H18 . .9500 ?
C19 C24 . 1.387(8) ?
C19 C20 . 1.397(7) ?
C20 C21 . 1.379(8) ?
C20 H201 . .9500 ?
C21 C22 . 1.381(9) ?
C21 H21 . .9500 ?
C22 C23 . 1.374(8) ?
C22 H22 . .9500 ?
C23 C24 . 1.374(8) ?
C23 H23 . .9500 ?
C24 H24 . .9500 ?
C25 C30 . 1.378(7) ?
C25 C26 . 1.393(7) ?
C26 C27 . 1.360(8) ?
C26 H26 . .9500 ?
C27 C28 . 1.373(9) ?
C27 H27 . .9500 ?
C28 C29 . 1.387(9) ?
C28 H28 . .9500 ?
C29 C30 . 1.380(8) ?
C29 H29 . .9500 ?
C30 H30 . .9500 ?
C31 C32 . 1.374(7) ?
C31 C36 . 1.403(8) ?
C32 C33 . 1.374(8) ?
C32 H32 . .9500 ?
C33 C34 . 1.378(9) ?
C33 H33 . .9500 ?
C34 C35 . 1.378(9) ?
C34 H34 . .9500 ?
C35 C36 . 1.377(8) ?
C35 H35 . .9500 ?
C36 H36 . .9500 ?
B1 C37 . 1.633(7) ?
B1 C37 3 1.633(7) ?
B1 C43 3 1.656(7) ?
B1 C43 . 1.656(7) ?
C37 C42 . 1.389(8) ?
C37 C38 . 1.404(7) ?
C38 C39 . 1.405(8) ?
C38 H38 . .9500 ?
C39 C40 . 1.359(8) ?
C39 H39 . .9500 ?
C40 C41 . 1.380(8) ?
C40 H40 . .9500 ?
C41 C42 . 1.393(8) ?
C41 H41 . .9500 ?
C42 H42 . .9500 ?
C43 C44 . 1.398(7) ?
C43 C48 . 1.400(7) ?
C44 C45 . 1.378(7) ?
C44 H44 . .9500 ?
C45 C46 . 1.390(8) ?
C45 H45 . .9500 ?
C46 C47 . 1.369(8) ?
C46 H46 . .9500 ?
C47 C48 . 1.396(7) ?
C47 H47 . .9500 ?
C48 H48 . .9500 ?
N200 C100 . 1.083(17) ?
C100 C300 . 1.34(2) ?
C300 H301 . .9800 ?
C300 H302 . .9800 ?
C300 H303 . .9800 ?

loop_
_geom_torsion_atom_site_label_1
_geom_torsion_atom_site_label_2
_geom_torsion_atom_site_label_3
_geom_torsion_atom_site_label_4
_geom_torsion_site_symmetry_1
_geom_torsion
P2 Ag1 P1 C1 2 -58.1(2)
P2 Ag1 P1 C1 . 61.3(2)
P1 Ag1 P1 C1 2 -177.8(2)
P2 Ag1 P1 C13 2 60.8(2)
P2 Ag1 P1 C13 . -179.7(2)
P1 Ag1 P1 C13 2 -58.9(2)
P2 Ag1 P1 C7 2 179.7(2)
P2 Ag1 P1 C7 . -60.9(2)
P1 Ag1 P1 C7 2 59.9(2)
P2 Ag1 P2 C31 2 -179.4(2)
P1 Ag1 P2 C31 2 -59.4(2)
P1 Ag1 P2 C31 . 59.5(2)
P2 Ag1 P2 C19 2 -58.4(2)
P1 Ag1 P2 C19 2 61.6(2)
P1 Ag1 P2 C19 . -179.5(2)
P2 Ag1 P2 C25 2 63.18(19)
P1 Ag1 P2 C25 2 -176.86(19)
P1 Ag1 P2 C25 . -57.9(2)
C13 P1 C1 C2 . -158.1(5)
C7 P1 C1 C2 . 96.0(5)
Ag1 P1 C1 C2 . -33.0(6)
C13 P1 C1 C6 . 23.8(5)
C7 P1 C1 C6 . -82.1(5)
Ag1 P1 C1 C6 . 148.9(4)
C6 C1 C2 C3 . .9(9)
P1 C1 C2 C3 . -177.3(5)
C1 C2 C3 C4 . -.7(10)
C2 C3 C4 C5 . -1.0(9)
C3 C4 C5 C6 . 2.6(9)
C4 C5 C6 C1 . -2.4(9)
C2 C1 C6 C5 . .6(8)
P1 C1 C6 C5 . 178.8(4)
C1 P1 C7 C8 . 3.7(6)
C13 P1 C7 C8 . -101.6(5)
Ag1 P1 C7 C8 . 133.8(4)
C1 P1 C7 C12 . -178.4(5)
C13 P1 C7 C12 . 76.3(5)
Ag1 P1 C7 C12 . -48.4(5)
C12 C7 C8 C9 . .5(9)
P1 C7 C8 C9 . 178.3(5)
C7 C8 C9 C10 . -1.6(10)
C8 C9 C10 C11 . 1.6(10)
C9 C10 C11 C12 . -.4(10)
C10 C11 C12 C7 . -.7(10)
C8 C7 C12 C11 . .7(9)
P1 C7 C12 C11 . -177.3(5)
C1 P1 C13 C18 . 77.3(4)
C7 P1 C13 C18 . -176.8(4)
Ag1 P1 C13 C18 . -50.5(5)
C1 P1 C13 C14 . -101.8(5)
C7 P1 C13 C14 . 4.0(5)
Ag1 P1 C13 C14 . 130.3(4)
C18 C13 C14 C15 . 1.1(8)
P1 C13 C14 C15 . -179.7(4)
C13 C14 C15 C16 . -.5(9)
C14 C15 C16 C17 . -.7(10)
C15 C16 C17 C18 . 1.2(10)
C14 C13 C18 C17 . -.6(8)
P1 C13 C18 C17 . -179.8(4)
C16 C17 C18 C13 . -.5(9)
C31 P2 C19 C24 . -98.3(5)
C25 P2 C19 C24 . 7.7(5)
Ag1 P2 C19 C24 . 135.8(4)
C31 P2 C19 C20 . 82.4(4)
C25 P2 C19 C20 . -171.6(4)
Ag1 P2 C19 C20 . -43.5(4)
C24 C19 C20 C21 . -.5(8)
P2 C19 C20 C21 . 178.8(5)
C19 C20 C21 C22 . .8(9)
C20 C21 C22 C23 . -.5(9)
C21 C22 C23 C24 . -.1(9)
C22 C23 C24 C19 . .3(9)
C20 C19 C24 C23 . .0(8)
P2 C19 C24 C23 . -179.3(5)
C31 P2 C25 C30 . 7.2(6)
C19 P2 C25 C30 . -99.4(5)
Ag1 P2 C25 C30 . 130.5(5)
C31 P2 C25 C26 . -174.3(4)
C19 P2 C25 C26 . 79.0(5)
Ag1 P2 C25 C26 . -51.1(5)
C30 C25 C26 C27 . -.8(9)
P2 C25 C26 C27 . -179.3(5)
C25 C26 C27 C28 . .6(10)
C26 C27 C28 C29 . .3(11)
C27 C28 C29 C30 . -1.0(11)
C26 C25 C30 C29 . .1(9)
P2 C25 C30 C29 . 178.5(5)
C28 C29 C30 C25 . .8(11)
C19 P2 C31 C32 . .4(6)
C25 P2 C31 C32 . -105.4(5)
Ag1 P2 C31 C32 . 129.8(5)
C19 P2 C31 C36 . -177.4(4)
C25 P2 C31 C36 . 76.8(5)
Ag1 P2 C31 C36 . -48.0(5)
C36 C31 C32 C33 . -.3(9)
P2 C31 C32 C33 . -178.0(5)
C31 C32 C33 C34 . -.9(11)
C32 C33 C34 C35 . 1.0(11)
C33 C34 C35 C36 . .2(10)
C34 C35 C36 C31 . -1.4(9)
C32 C31 C36 C35 . 1.5(9)
P2 C31 C36 C35 . 179.3(4)
C37 B1 C37 C42 3 127.5(6)
C43 B1 C37 C42 3 -111.8(5)
C43 B1 C37 C42 . 6.6(8)
C37 B1 C37 C38 3 -49.7(4)
C43 B1 C37 C38 3 71.0(7)
C43 B1 C37 C38 . -170.6(5)
C42 C37 C38 C39 . 2.2(8)
B1 C37 C38 C39 . 179.7(5)
C37 C38 C39 C40 . -.7(9)
C38 C39 C40 C41 . -2.5(10)
C39 C40 C41 C42 . 4.0(10)
C38 C37 C42 C41 . -.7(9)
B1 C37 C42 C41 . -178.0(5)
C40 C41 C42 C37 . -2.5(10)
C37 B1 C43 C44 . -79.6(6)
C37 B1 C43 C44 3 162.1(5)
C43 B1 C43 C44 3 41.3(4)
C37 B1 C43 C48 . 100.5(5)
C37 B1 C43 C48 3 -17.7(7)
C43 B1 C43 C48 3 -138.5(6)
C48 C43 C44 C45 . 2.3(8)
B1 C43 C44 C45 . -177.6(5)
C43 C44 C45 C46 . -1.8(9)
C44 C45 C46 C47 . .3(9)
C45 C46 C47 C48 . .5(9)
C46 C47 C48 C43 . .0(9)
C44 C43 C48 C47 . -1.4(8)
B1 C43 C48 C47 . 178.5(5)
